data_1548713
loop_
_publ_author_name
'Ming Li'
'Allen G. Oliver'
'Teresa J. Neal'
'Charles E. Schulz'
'W. Robert Scheidt'

_publ_section_title
;
 Effect of the Ruffled Porphyrin Ring on Electronic Structures: Structure
 and Characterization of [Fe(TalkylP)(OClO3)] and [Fe(TPrP)(THF)2]ClO4
 (alkyl = Ethyl, Et and n-Propyl, Pr)
;
_journal_name_full 'Journal of Porphyrins and Phthalocyanines'
_journal_page_first 118
_journal_page_last 124
_journal_paper_doi 10.1142/S1088424612501362
_journal_volume 17
_journal_year 2013
_chemical_formula_moiety 'C28 H28 Cl Fe N4 O4'
_chemical_formula_sum 'C28 H28 Cl Fe N4 O4'
_chemical_formula_weight 575.84
_space_group_IT_number 2
_symmetry_cell_setting triclinic
_symmetry_space_group_name_Hall '-P 1'
_symmetry_space_group_name_H-M 'P -1'
_atom_sites_solution_hydrogens geom
_atom_sites_solution_primary direct
_atom_sites_solution_secondary difmap
_cell_angle_alpha 111.095(12)
_cell_angle_beta 96.075(8)
_cell_angle_gamma 105.626(7)
_cell_formula_units_Z 2
_cell_length_a 10.2565(4)
_cell_length_b 10.9066(9)
_cell_length_c 12.5276(13)
_cell_measurement_reflns_used 250
_cell_measurement_temperature 130(2)
_cell_measurement_theta_max 20.5
_cell_measurement_theta_min 2.35
_cell_volume 1226.7(2)
_computing_cell_refinement madnes
_computing_data_collection madnes
_computing_data_reduction 'Madnes (messerschmitt & Pflugraph, 1987)'
_computing_structure_refinement 'SHELXL-97 (Sheldrick, 1997)'
_computing_structure_solution 'SHELXS-97 (Sheldrick, 1990)'
_diffrn_ambient_temperature 130(2)
_diffrn_detector_area_resol_mean 9.23
_diffrn_measured_fraction_theta_full 0.975
_diffrn_measured_fraction_theta_max 0.877
_diffrn_measurement_device_type 'Enraf-nonius fast area-detector'
_diffrn_measurement_method 'Ellipsoid-mask fitting'
_diffrn_radiation_monochromator graphite
_diffrn_radiation_source 'Rotating anode'
_diffrn_radiation_type MoK\a
_diffrn_radiation_wavelength 0.71073
_diffrn_reflns_av_R_equivalents 0.0577
_diffrn_reflns_av_sigmaI/netI 0.0400
_diffrn_reflns_limit_h_max 13
_diffrn_reflns_limit_h_min -14
_diffrn_reflns_limit_k_max 15
_diffrn_reflns_limit_k_min -10
_diffrn_reflns_limit_l_max 17
_diffrn_reflns_limit_l_min -17
_diffrn_reflns_number 11760
_diffrn_reflns_theta_full 26.00
_diffrn_reflns_theta_max 29.83
_diffrn_reflns_theta_min 2.44
_exptl_absorpt_coefficient_mu 0.769
_exptl_absorpt_correction_type none
_exptl_crystal_colour Purple
_exptl_crystal_density_diffrn 1.559
_exptl_crystal_density_method 'not measured'
_exptl_crystal_description Rectangle
_exptl_crystal_F_000 598
_exptl_crystal_size_max 0.33
_exptl_crystal_size_mid 0.20
_exptl_crystal_size_min 0.20
_refine_diff_density_max 0.589
_refine_diff_density_min -1.044
_refine_diff_density_rms 0.113
_refine_ls_extinction_method none
_refine_ls_goodness_of_fit_ref 1.028
_refine_ls_hydrogen_treatment constr
_refine_ls_matrix_type full
_refine_ls_number_parameters 347
_refine_ls_number_reflns 6191
_refine_ls_number_restraints 0
_refine_ls_restrained_S_all 1.028
_refine_ls_R_factor_all 0.0528
_refine_ls_R_factor_gt 0.0471
_refine_ls_shift/su_max 0.001
_refine_ls_shift/su_mean 0.000
_refine_ls_structure_factor_coef Fsqd
_refine_ls_weighting_details 'calc w=1/[\s^2^(Fo^2^)+(0.0768P)^2^+1.3073P] where P=(Fo^2^+2Fc^2^)/3'
_refine_ls_weighting_scheme calc
_refine_ls_wR_factor_gt 0.1239
_refine_ls_wR_factor_ref 0.1280
_reflns_number_gt 5656
_reflns_number_total 6191
_reflns_threshold_expression >2sigma(I)
_cod_data_source_file NIHMS432021-supplement-cif1.cif
_cod_data_source_block fetetclo4
_cod_original_sg_symbol_H-M P-1
_cod_database_code 1548713

loop_
_symmetry_equiv_pos_as_xyz
'x, y, z'
'-x, -y, -z'

loop_
_atom_site_label
_atom_site_type_symbol
_atom_site_fract_x
_atom_site_fract_y
_atom_site_fract_z
_atom_site_U_iso_or_equiv
_atom_site_adp_type
_atom_site_occupancy
_atom_site_symmetry_multiplicity
_atom_site_calc_flag
_atom_site_refinement_flags
_atom_site_disorder_assembly
_atom_site_disorder_group
Fe(1 Fe 0.91686(3) 0.23847(3) 0.32791(2) 0.01131(9) Uani 1 1 d . . .
N(1) N 0.80684(17) 0.35362(17) 0.40571(14) 0.0143(3) Uani 1 1 d . . .
N(2) N 1.00122(17) 0.25110(17) 0.48221(14) 0.0129(3) Uani 1 1 d . . .
N(3) N 1.06855(17) 0.17852(17) 0.26442(14) 0.0129(3) Uani 1 1 d . . .
N(4) N 0.85925(18) 0.25986(18) 0.18259(14) 0.0146(3) Uani 1 1 d . . .
C(A1 C 0.7053(2) 0.3856(2) 0.35012(18) 0.0166(4) Uani 1 1 d . . .
C(A2 C 0.8097(2) 0.4128(2) 0.52477(17) 0.0148(3) Uani 1 1 d . . .
C(A3 C 0.9669(2) 0.3095(2) 0.58897(16) 0.0146(3) Uani 1 1 d . . .
C(A4 C 1.0881(2) 0.1794(2) 0.50112(17) 0.0150(3) Uani 1 1 d . . .
C(A5 C 1.1593(2) 0.1317(2) 0.31620(17) 0.0153(4) Uani 1 1 d . . .
C(A6 C 1.1030(2) 0.16849(19) 0.15802(16) 0.0143(3) Uani 1 1 d . . .
C(A7 C 0.9096(2) 0.2232(2) 0.08112(16) 0.0164(4) Uani 1 1 d . . .
C(A8 C 0.7401(2) 0.2880(2) 0.15273(17) 0.0170(4) Uani 1 1 d . . .
C(B1 C 0.6484(2) 0.4701(2) 0.4356(2) 0.0215(4) Uani 1 1 d . . .
H(B1 H 0.5776 0.5065 0.4201 0.026 Uiso 1 1 calc R . .
C(B2 C 0.7143(2) 0.4887(2) 0.54293(19) 0.0204(4) Uani 1 1 d . . .
H(B2 H 0.6997 0.5422 0.6165 0.025 Uiso 1 1 calc R . .
C(B3 C 1.0315(2) 0.2714(2) 0.67326(18) 0.0205(4) Uani 1 1 d . . .
H(B3 H 1.0253 0.2991 0.7531 0.025 Uiso 1 1 calc R . .
C(B4 C 1.1032(2) 0.1889(2) 0.61917(18) 0.0197(4) Uani 1 1 d . . .
H(B4 H 1.1538 0.1456 0.6530 0.024 Uiso 1 1 calc R . .
C(B5 C 1.2543(2) 0.0977(2) 0.24364(18) 0.0190(4) Uani 1 1 d . . .
H(B5 H 1.3272 0.0643 0.2599 0.023 Uiso 1 1 calc R . .
C(B6 C 1.2206(2) 0.1221(2) 0.14746(18) 0.0194(4) Uani 1 1 d . . .
H(B6 H 1.2668 0.1106 0.0845 0.023 Uiso 1 1 calc R . .
C(B7 C 0.8198(2) 0.2292(2) -0.01129(18) 0.0220(4) Uani 1 1 d . . .
H(B7 H 0.8324 0.2109 -0.0889 0.026 Uiso 1 1 calc R . .
C(B8 C 0.7140(2) 0.2655(2) 0.03166(19) 0.0233(4) Uani 1 1 d . . .
H(B8 H 0.6369 0.2743 -0.0106 0.028 Uiso 1 1 calc R . .
C(M1 C 0.6635(2) 0.3448(2) 0.22962(18) 0.0173(4) Uani 1 1 d . . .
C(M2 C 0.8822(2) 0.3913(2) 0.61243(16) 0.0156(4) Uani 1 1 d . . .
C(M3 C 1.1624(2) 0.1198(2) 0.42328(17) 0.0152(3) Uani 1 1 d . . .
C(M4 C 1.0279(2) 0.1869(2) 0.06926(16) 0.0159(4) Uani 1 1 d . . .
C(11 C 0.5376(2) 0.3723(2) 0.1813(2) 0.0209(4) Uani 1 1 d . . .
H(1A H 0.4730 0.3733 0.2348 0.025 Uiso 1 1 calc R . .
H(1B H 0.4886 0.2953 0.1040 0.025 Uiso 1 1 calc R . .
C(12 C 0.5746(3) 0.5096(2) 0.1670(2) 0.0271(5) Uani 1 1 d . . .
H(1C H 0.6235 0.5864 0.2432 0.041 Uiso 1 1 calc R . .
H(1D H 0.4895 0.5231 0.1377 0.041 Uiso 1 1 calc R . .
H(1E H 0.6348 0.5076 0.1110 0.041 Uiso 1 1 calc R . .
C(21 C 0.8596(2) 0.4490(2) 0.73571(17) 0.0187(4) Uani 1 1 d . . .
H(2A H 0.8426 0.5383 0.7513 0.022 Uiso 1 1 calc R . .
H(2B H 0.9448 0.4679 0.7927 0.022 Uiso 1 1 calc R . .
C(22 C 0.7367(2) 0.3486(3) 0.75414(19) 0.0250(4) Uani 1 1 d . . .
H(2C H 0.6513 0.3332 0.7006 0.038 Uiso 1 1 calc R . .
H(2D H 0.7274 0.3887 0.8355 0.038 Uiso 1 1 calc R . .
H(2E H 0.7526 0.2597 0.7382 0.038 Uiso 1 1 calc R . .
C(31 C 1.2595(2) 0.0520(2) 0.45976(19) 0.0203(4) Uani 1 1 d . . .
H(3A H 1.2639 -0.0247 0.3892 0.024 Uiso 1 1 calc R . .
H(3B H 1.2212 0.0111 0.5133 0.024 Uiso 1 1 calc R . .
C(32 C 1.4064(2) 0.1536(3) 0.5211(2) 0.0271(5) Uani 1 1 d . . .
H(3C H 1.4473 0.1900 0.4669 0.041 Uiso 1 1 calc R . .
H(3D H 1.4634 0.1051 0.5455 0.041 Uiso 1 1 calc R . .
H(3E H 1.4028 0.2308 0.5903 0.041 Uiso 1 1 calc R . .
C(41 C 1.0811(2) 0.1709(2) -0.04170(17) 0.0197(4) Uani 1 1 d . . .
H(4A H 1.0014 0.1365 -0.1089 0.024 Uiso 1 1 calc R . .
H(4B H 1.1289 0.1007 -0.0571 0.024 Uiso 1 1 calc R . .
C(42 C 1.1810(3) 0.3074(3) -0.0324(2) 0.0263(5) Uani 1 1 d . . .
H(4C H 1.1324 0.3754 -0.0221 0.040 Uiso 1 1 calc R . .
H(4D H 1.2160 0.2918 -0.1043 0.040 Uiso 1 1 calc R . .
H(4E H 1.2590 0.3429 0.0352 0.040 Uiso 1 1 calc R . .
Cl(1 Cl 0.63626(5) -0.03437(5) 0.20952(4) 0.01708(12) Uani 1 1 d . . .
O(1) O 0.78188(15) 0.03721(16) 0.28103(13) 0.0192(3) Uani 1 1 d . . .
O(2) O 0.5519(2) 0.0397(2) 0.2664(2) 0.0457(6) Uani 1 1 d . . .
O(3) O 0.6349(2) -0.0351(2) 0.09567(15) 0.0364(4) Uani 1 1 d . . .
O(4) O 0.59571(19) -0.17262(19) 0.20328(18) 0.0334(4) Uani 1 1 d . . .

loop_
_atom_site_aniso_label
_atom_site_aniso_U_11
_atom_site_aniso_U_22
_atom_site_aniso_U_33
_atom_site_aniso_U_23
_atom_site_aniso_U_13
_atom_site_aniso_U_12
Fe(1 0.01105(14) 0.01304(15) 0.01106(14) 0.00512(10) 0.00350(9) 0.00515(10)
N(1) 0.0147(7) 0.0153(7) 0.0144(7) 0.0069(6) 0.0052(6) 0.0056(6)
N(2) 0.0122(7) 0.0137(7) 0.0123(7) 0.0039(6) 0.0026(5) 0.0055(6)
N(3) 0.0124(7) 0.0135(7) 0.0129(7) 0.0044(6) 0.0045(6) 0.0049(6)
N(4) 0.0155(8) 0.0172(8) 0.0139(7) 0.0078(6) 0.0049(6) 0.0072(6)
C(A1 0.0136(8) 0.0197(9) 0.0218(9) 0.0115(8) 0.0069(7) 0.0085(7)
C(A2 0.0148(8) 0.0144(8) 0.0170(8) 0.0056(7) 0.0081(7) 0.0068(7)
C(A3 0.0140(8) 0.0164(8) 0.0116(8) 0.0050(7) 0.0019(6) 0.0037(7)
C(A4 0.0127(8) 0.0149(8) 0.0152(8) 0.0053(7) 0.0000(6) 0.0032(7)
C(A5 0.0109(8) 0.0143(8) 0.0179(8) 0.0031(7) 0.0029(7) 0.0049(7)
C(A6 0.0136(8) 0.0129(8) 0.0143(8) 0.0033(6) 0.0061(6) 0.0029(7)
C(A7 0.0221(10) 0.0151(8) 0.0115(8) 0.0052(7) 0.0044(7) 0.0055(7)
C(A8 0.0156(9) 0.0191(9) 0.0168(8) 0.0089(7) 0.0012(7) 0.0050(7)
C(B1 0.0220(10) 0.0268(10) 0.0261(10) 0.0152(9) 0.0125(8) 0.0152(8)
C(B2 0.0228(10) 0.0210(10) 0.0225(9) 0.0089(8) 0.0117(8) 0.0123(8)
C(B3 0.0195(10) 0.0278(11) 0.0139(8) 0.0076(8) 0.0026(7) 0.0091(8)
C(B4 0.0186(9) 0.0254(10) 0.0172(9) 0.0107(8) 0.0010(7) 0.0087(8)
C(B5 0.0159(9) 0.0190(9) 0.0206(9) 0.0039(7) 0.0061(7) 0.0082(7)
C(B6 0.0144(9) 0.0205(9) 0.0210(9) 0.0047(8) 0.0080(7) 0.0058(7)
C(B7 0.0290(11) 0.0254(10) 0.0134(8) 0.0083(8) 0.0041(8) 0.0116(9)
C(B8 0.0261(11) 0.0270(11) 0.0161(9) 0.0085(8) 0.0012(8) 0.0096(9)
C(M1 0.0159(9) 0.0187(9) 0.0206(9) 0.0109(7) 0.0049(7) 0.0065(7)
C(M2 0.0143(8) 0.0147(8) 0.0137(8) 0.0025(7) 0.0034(7) 0.0030(7)
C(M3 0.0118(8) 0.0139(8) 0.0181(8) 0.0050(7) 0.0006(7) 0.0043(7)
C(M4 0.0181(9) 0.0129(8) 0.0132(8) 0.0031(6) 0.0051(7) 0.0023(7)
C(11 0.0149(9) 0.0247(10) 0.0262(10) 0.0138(8) 0.0037(8) 0.0071(8)
C(12 0.0257(11) 0.0214(10) 0.0368(12) 0.0149(9) 0.0034(9) 0.0092(9)
C(21 0.0215(10) 0.0183(9) 0.0133(8) 0.0027(7) 0.0046(7) 0.0071(8)
C(22 0.0262(11) 0.0269(11) 0.0197(9) 0.0077(8) 0.0103(8) 0.0059(9)
C(31 0.0202(10) 0.0207(10) 0.0223(9) 0.0076(8) 0.0022(8) 0.0127(8)
C(32 0.0198(10) 0.0314(12) 0.0249(10) 0.0044(9) -0.0013(8) 0.0126(9)
C(41 0.0219(10) 0.0226(10) 0.0142(8) 0.0063(7) 0.0084(7) 0.0067(8)
C(42 0.0265(11) 0.0300(12) 0.0208(10) 0.0125(9) 0.0087(8) 0.0024(9)
Cl(1 0.0125(2) 0.0176(2) 0.0194(2) 0.00643(17) 0.00306(16) 0.00395(17)
O(1) 0.0133(7) 0.0183(7) 0.0241(7) 0.0103(6) -0.0009(5) 0.0021(5)
O(2) 0.0244(9) 0.0472(12) 0.0603(14) 0.0071(10) 0.0168(9) 0.0215(9)
O(3) 0.0393(11) 0.0393(10) 0.0202(8) 0.0133(7) -0.0029(7) -0.0011(8)
O(4) 0.0270(9) 0.0218(8) 0.0453(10) 0.0166(8) 0.0001(8) -0.0024(7)

loop_
_atom_type_symbol
_atom_type_description
_atom_type_scat_dispersion_real
_atom_type_scat_dispersion_imag
_atom_type_scat_source
C C 0.0033 0.0016 'International Tables Vol C Tables 4.2.6.8 and 6.1.1.4'
H H 0.0000 0.0000 'International Tables Vol C Tables 4.2.6.8 and 6.1.1.4'
N N 0.0061 0.0033 'International Tables Vol C Tables 4.2.6.8 and 6.1.1.4'
O O 0.0106 0.0060 'International Tables Vol C Tables 4.2.6.8 and 6.1.1.4'
Cl Cl 0.1484 0.1585 'International Tables Vol C Tables 4.2.6.8 and 6.1.1.4'
Fe Fe 0.3463 0.8444 'International Tables Vol C Tables 4.2.6.8 and 6.1.1.4'

loop_
_geom_angle_atom_site_label_1
_geom_angle_atom_site_label_2
_geom_angle_atom_site_label_3
_geom_angle
_geom_angle_site_symmetry_1
_geom_angle_site_symmetry_3
N(4) Fe(1 N(2) 169.33(7) . .
N(4) Fe(1 N(1) 89.40(7) . .
N(2) Fe(1 N(1) 89.27(7) . .
N(4) Fe(1 N(3) 89.07(7) . .
N(2) Fe(1 N(3) 89.09(7) . .
N(1) Fe(1 N(3) 162.94(7) . .
N(4) Fe(1 O(1) 98.13(7) . .
N(2) Fe(1 O(1) 92.50(6) . .
N(1) Fe(1 O(1) 102.01(7) . .
N(3) Fe(1 O(1) 95.03(6) . .
C(A1 N(1) C(A2 105.87(16) . .
C(A1 N(1) Fe(1 126.08(13) . .
C(A2 N(1) Fe(1 127.99(13) . .
C(A3 N(2) C(A4 105.56(16) . .
C(A3 N(2) Fe(1 127.68(13) . .
C(A4 N(2) Fe(1 125.72(13) . .
C(A5 N(3) C(A6 105.57(16) . .
C(A5 N(3) Fe(1 126.32(13) . .
C(A6 N(3) Fe(1 128.06(13) . .
C(A8 N(4) C(A7 105.39(16) . .
C(A8 N(4) Fe(1 125.31(13) . .
C(A7 N(4) Fe(1 128.09(14) . .
N(1) C(A1 C(M1 126.27(18) . .
N(1) C(A1 C(B1 109.76(18) . .
C(M1 C(A1 C(B1 123.96(19) . .
C(M2 C(A2 N(1) 125.98(18) . .
C(M2 C(A2 C(B2 124.14(18) . .
N(1) C(A2 C(B2 109.57(17) . .
C(M2 C(A3 N(2) 126.27(18) . .
C(M2 C(A3 C(B3 124.13(18) . .
N(2) C(A3 C(B3 109.60(17) . .
C(M3 C(A4 N(2) 125.83(18) . .
C(M3 C(A4 C(B4 123.86(18) . .
N(2) C(A4 C(B4 109.96(17) . .
N(3) C(A5 C(M3 126.51(17) . .
N(3) C(A5 C(B5 109.93(18) . .
C(M3 C(A5 C(B5 123.56(18) . .
N(3) C(A6 C(M4 125.86(18) . .
N(3) C(A6 C(B6 109.71(17) . .
C(M4 C(A6 C(B6 124.16(18) . .
C(M4 C(A7 N(4) 126.08(18) . .
C(M4 C(A7 C(B7 124.39(18) . .
N(4) C(A7 C(B7 109.52(18) . .
N(4) C(A8 C(M1 126.05(18) . .
N(4) C(A8 C(B8 110.34(18) . .
C(M1 C(A8 C(B8 123.25(19) . .
C(B2 C(B1 C(A1 107.32(18) . .
C(B1 C(B2 C(A2 107.38(18) . .
C(B4 C(B3 C(A3 107.89(18) . .
C(B3 C(B4 C(A4 106.92(18) . .
C(B6 C(B5 C(A5 107.17(18) . .
C(B5 C(B6 C(A6 107.53(18) . .
C(B8 C(B7 C(A7 107.79(18) . .
C(B7 C(B8 C(A8 106.89(19) . .
C(A8 C(M1 C(A1 121.46(19) . .
C(A8 C(M1 C(11 118.65(18) . .
C(A1 C(M1 C(11 119.72(18) . .
C(A2 C(M2 C(A3 121.95(18) . .
C(A2 C(M2 C(21 119.18(18) . .
C(A3 C(M2 C(21 118.69(18) . .
C(A4 C(M3 C(A5 121.39(18) . .
C(A4 C(M3 C(31 119.50(18) . .
C(A5 C(M3 C(31 118.86(18) . .
C(A7 C(M4 C(A6 121.88(18) . .
C(A7 C(M4 C(41 119.59(18) . .
C(A6 C(M4 C(41 118.51(18) . .
C(M1 C(11 C(12 113.04(18) . .
C(M2 C(21 C(22 112.18(17) . .
C(M3 C(31 C(32 113.04(18) . .
C(M4 C(41 C(42 111.98(17) . .
O(2) Cl(1 O(3) 111.04(14) . .
O(2) Cl(1 O(4) 111.60(14) . .
O(3) Cl(1 O(4) 110.68(12) . .
O(2) Cl(1 O(1) 108.15(11) . .
O(3) Cl(1 O(1) 108.38(11) . .
O(4) Cl(1 O(1) 106.81(10) . .
Cl(1 O(1) Fe(1 130.89(9) . .

loop_
_geom_bond_atom_site_label_1
_geom_bond_atom_site_label_2
_geom_bond_distance
_geom_bond_site_symmetry_2
Fe(1 N(4) 1.9672(16) .
Fe(1 N(2) 1.9734(16) .
Fe(1 N(1) 1.9787(17) .
Fe(1 N(3) 1.9790(16) .
Fe(1 O(1) 2.0839(15) .
N(1) C(A1 1.382(2) .
N(1) C(A2 1.389(2) .
N(2) C(A3 1.387(2) .
N(2) C(A4 1.388(2) .
N(3) C(A5 1.384(2) .
N(3) C(A6 1.389(2) .
N(4) C(A8 1.385(3) .
N(4) C(A7 1.388(2) .
C(A1 C(M1 1.392(3) .
C(A1 C(B1 1.431(3) .
C(A2 C(M2 1.386(3) .
C(A2 C(B2 1.429(3) .
C(A3 C(M2 1.386(3) .
C(A3 C(B3 1.429(3) .
C(A4 C(M3 1.386(3) .
C(A4 C(B4 1.433(3) .
C(A5 C(M3 1.391(3) .
C(A5 C(B5 1.433(3) .
C(A6 C(M4 1.391(3) .
C(A6 C(B6 1.429(3) .
C(A7 C(M4 1.381(3) .
C(A7 C(B7 1.433(3) .
C(A8 C(M1 1.386(3) .
C(A8 C(B8 1.429(3) .
C(B1 C(B2 1.358(3) .
C(B3 C(B4 1.353(3) .
C(B5 C(B6 1.354(3) .
C(B7 C(B8 1.352(3) .
C(M1 C(11 1.516(3) .
C(M2 C(21 1.513(3) .
C(M3 C(31 1.514(3) .
C(M4 C(41 1.516(3) .
C(11 C(12 1.522(3) .
C(21 C(22 1.530(3) .
C(31 C(32 1.527(3) .
C(41 C(42 1.519(3) .
Cl(1 O(2) 1.4149(19) .
Cl(1 O(3) 1.4219(18) .
Cl(1 O(4) 1.4224(18) .
Cl(1 O(1) 1.4927(15) .
